data_7117049
loop_
_publ_author_name
'Dariusz Matoga'
'Marcin Oszajca'
'Marcin Molenda'

_publ_section_title
;
 Ground to conduct: mechanochemical synthesis of a metal-organic framework
 with high proton conductivity
;
_journal_name_full Chem.Commun.
_journal_page_first 7637
_journal_paper_doi 10.1039/C5cc01789K
_journal_volume 51
_journal_year 2015
_chemical_absolute_configuration .
_chemical_formula_moiety '2(C6 H4 N O2), Mn, 2(S C N), 2(N H4)'
_chemical_formula_sum 'C14 H8 Mn N6 O4 S2'
_chemical_formula_weight 443.3
_space_group_IT_number 14
_symmetry_cell_setting monoclinic
_symmetry_Int_Tables_number 14
_symmetry_space_group_name_Hall '-P 2ybc'
_symmetry_space_group_name_H-M 'P 1 21/c 1'
_audit_update_record
;
2014-05-14 deposited with the CCDC.
2015-03-25 downloaded from the CCDC.
;
_cell_angle_alpha 90
_cell_angle_beta 97.92(3)
_cell_angle_gamma 90
_cell_formula_units_Z 2
_cell_length_a 9.723(3)
_cell_length_b 14.061(4)
_cell_length_c 7.1516(18)
_cell_measurement_temperature 293
_cell_volume 968.4(5)
_diffrn_ambient_temperature 293
_diffrn_measurement_device 'Panalytical XPERT PRO MPD'
_diffrn_radiation_probe x-ray
_diffrn_radiation_type 'Cu K\a'
_diffrn_radiation_wavelength 1.5418
_exptl_absorpt_coefficient_mu 7.86
_exptl_crystal_density_diffrn 1.5198
_exptl_crystal_F_000 458
_pd_char_colour 'pale yellow'
_pd_meas_2theta_range_inc 0.02
_pd_meas_2theta_range_max 84.980
_pd_meas_2theta_range_min 3.020
_pd_meas_number_of_points 4099
_pd_proc_2theta_range_inc 0.02
_pd_proc_2theta_range_max 84.98
_pd_proc_2theta_range_min 7.02
_pd_proc_ls_background_function '15 Legendre polynoms'
_pd_proc_ls_pref_orient_corr none
_pd_proc_ls_profile_function Pseudo-Voigt
_pd_proc_ls_prof_R_factor 0.0645
_pd_proc_ls_prof_wR_expected 0.0289
_pd_proc_ls_prof_wR_factor 0.0921
_refine_diff_density_max 0.57
_refine_diff_density_min -0.93
_refine_ls_goodness_of_fit_all 3.18
_refine_ls_hydrogen_treatment constr
_refine_ls_number_constraints 24
_refine_ls_number_parameters 65
_refine_ls_number_restraints 19
_refine_ls_R_factor_all 0.1035
_refine_ls_R_factor_gt 0.1021
_refine_ls_shift/su_max 0.0498
_refine_ls_shift/su_mean 0.0060
_refine_ls_weighting_scheme sigma
_refine_ls_wR_factor_all 0.1132
_refine_ls_wR_factor_gt 0.1131
_cod_data_source_file c5cc01789k2.cif
_cod_data_source_block I
_cod_original_formula_sum 'C14 H8 Mn1 N6 O4 S2'
_cod_database_code 7117049
_publcif_datablock.id {8a70ef50-3bd4-4f3c-aaa2-129f7c84c16e}

loop_
_symmetry_equiv_pos_site_id
_symmetry_equiv_pos_as_xyz
1 x,y,z
2 -x,y+1/2,-z+1/2
3 -x,-y,-z
4 x,-y+1/2,z+1/2

loop_
_atom_site_label
_atom_site_type_symbol
_atom_site_fract_x
_atom_site_fract_y
_atom_site_fract_z
_atom_site_adp_type
_atom_site_U_iso_or_equiv
_atom_site_symmetry_multiplicity
_atom_site_occupancy
_atom_site_calc_flag
_atom_site_refinement_flags
_atom_site_disorder_assembly
_atom_site_disorder_group
Mn1 Mn 0 0 0 Uiso 0.04(2) 2 1 d . . .
Nh4 N 0.434(13) 0.614(6) -0.163(13) Uiso 0.09(5) 4 1.43 d . . .
S11 S -0.443(6) 0.137(4) 0.156(8) Uiso 0.07(3) 4 1 d . . .
C12 C -0.296(9) 0.084(4) 0.123(16) Uiso 0.06(5) 4 1 d . . .
N13 N -0.195(10) 0.049(6) 0.099(18) Uiso 0.06(5) 4 1 d . . .
O1 O 0.130(9) 0.497(6) -0.207(14) Uiso 0.02(4) 4 1 d . . .
C2 C 0.202(12) 0.438(5) -0.11(3) Uiso 0.09(4) 4 1 d . . .
O3 O 0.319(9) 0.454(6) -0.021(14) Uiso 0.02(4) 4 1 d . . .
C4 C 0.138(4) 0.340(2) -0.093(3) Uiso 0.09(4) 4 1 d . . .
C5 C 0.007(3) 0.317(3) -0.053(2) Uiso 0.09(4) 4 1 d . . .
C6 C -0.029(5) 0.223(3) -0.037(3) Uiso 0.09(4) 4 1 d . . .
N7 N 0.062(6) 0.153(3) -0.060(5) Uiso 0.09(4) 4 1 d . . .
C8 C 0.189(6) 0.174(3) -0.098(5) Uiso 0.09(4) 4 1 d . . .
C9 C 0.229(4) 0.267(3) -0.115(5) Uiso 0.09(4) 4 1 d . . .
H1c5 H -0.058945 0.36663 -0.036816 Uiso 0.1123 4 1 d . . .
H1c6 H -0.119593 0.206905 -0.0094 Uiso 0.1123 4 1 d . . .
H1c8 H 0.253381 0.123382 -0.113998 Uiso 0.1123 4 1 d . . .
H1c9 H 0.320549 0.281532 -0.143293 Uiso 0.1123 4 1 d . . .

loop_
_atom_type_symbol
_atom_type_scat_dispersion_real
_atom_type_scat_dispersion_imag
_atom_type_scat_source
C 0.0181 0.0091 'International Tables Vol C tables 4.2.6.8 and 6.1.1.1'
H 0.0000 0.0000 'International Tables Vol C tables 4.2.6.8 and 6.1.1.1'
Mn -0.5299 2.8052 'International Tables Vol C tables 4.2.6.8 and 6.1.1.1'
N 0.0311 0.0180 'International Tables Vol C tables 4.2.6.8 and 6.1.1.1'
O 0.0492 0.0322 'International Tables Vol C tables 4.2.6.8 and 6.1.1.1'
S 0.3331 0.5567 'International Tables Vol C tables 4.2.6.8 and 6.1.1.1'

loop_
_geom_angle_atom_site_label_1
_geom_angle_atom_site_label_2
_geom_angle_atom_site_label_3
_geom_angle_site_symmetry_1
_geom_angle_site_symmetry_2
_geom_angle_site_symmetry_3
_geom_angle
N13 Mn1 N13 . . 3_555 180.0(5)
N13 Mn1 O1 . . 2_544 85(4)
N13 Mn1 O1 . . 4_555 95(4)
N13 Mn1 N7 . . . 92(3)
N13 Mn1 N7 . . 3_555 88(3)
N13 Mn1 O1 3_555 . 2_544 95(4)
N13 Mn1 O1 3_555 . 4_555 85(4)
N13 Mn1 N7 3_555 . . 88(3)
N13 Mn1 N7 3_555 . 3_555 92(3)
O1 Mn1 O1 2_544 . 4_555 180.0(5)
O1 Mn1 N7 2_544 . . 88(2)
O1 Mn1 N7 2_544 . 3_555 92(2)
O1 Mn1 N7 4_555 . . 92(2)
O1 Mn1 N7 4_555 . 3_555 88(2)
N7 Mn1 N7 . . 3_555 180.0(5)
S11 C12 N13 . . . 179(9)
Mn1 N13 C12 . . . 168(10)
Mn1 O1 C2 2_554 . . 136(10)
O1 C2 O3 . . . 125(9)
O1 C2 C4 . . . 116(10)
O3 C2 C4 . . . 118(10)
C2 C4 C5 . . . 129(6)
C2 C4 C9 . . . 113(6)
C5 C4 C9 . . . 118(3)
C4 C5 C6 . . . 120(4)
C4 C5 H1c5 . . . 120(4)
C6 C5 H1c5 . . . 120(3)
C5 C6 N7 . . . 121(4)
C5 C6 H1c6 . . . 120(4)
N7 C6 H1c6 . . . 119(4)
Mn1 N7 C6 . . . 118(4)
Mn1 N7 C8 . . . 121(3)
C6 N7 C8 . . . 120(4)
N7 C8 C9 . . . 121(4)
N7 C8 H1c8 . . . 120(4)
C9 C8 H1c8 . . . 120(5)
C4 C9 C8 . . . 120(4)
C4 C9 H1c9 . . . 120(4)
C8 C9 H1c9 . . . 120(4)

loop_
_geom_bond_atom_site_label_1
_geom_bond_atom_site_label_2
_geom_bond_site_symmetry_1
_geom_bond_site_symmetry_2
_geom_bond_distance
Mn1 N13 . . 2.22(11)
Mn1 N13 . 3_555 2.22(11)
Mn1 O1 . 2_544 2.29(9)
Mn1 O1 . 4_555 2.29(9)
Mn1 N7 . . 2.29(4)
Mn1 N7 . 3_555 2.29(4)
S11 C12 . . 1.66(10)
C12 N13 . . 1.13(13)
O1 C2 . . 1.24(15)
C2 O3 . . 1.25(15)
C2 C4 . . 1.52(9)
C4 C5 . . 1.38(5)
C4 C9 . . 1.38(5)
C5 C6 . . 1.38(6)
C5 H1c5 . . 0.97(4)
C6 N7 . . 1.35(7)
C6 H1c6 . . 0.96(5)
N7 C8 . . 1.33(8)
C8 C9 . . 1.37(6)
C8 H1c8 . . 0.97(5)
C9 H1c9 . . 0.96(4)

loop_
_geom_hbond_atom_site_label_D
_geom_hbond_atom_site_label_H
_geom_hbond_atom_site_label_A
_geom_hbond_site_symmetry_D
_geom_hbond_site_symmetry_H
_geom_hbond_site_symmetry_A
_geom_hbond_distance_DH
_geom_hbond_distance_HA
_geom_hbond_distance_DA
_geom_hbond_angle_DHA
C6 H1c6 N13 . . . 0.96(5) 2.50(9) 3.16(11) 126(3)
C8 H1c8 N13 . . 3_555 0.97(5) 2.50(9) 3.14(9) 124(4)
